data_7102060
loop_
_publ_author_name
'Bernardes, Gon\,calo J L'
'Marston, Justin P'
'Batsanov, Andrei S'
'Howard, Judith A K'
'Davis, Benjamin G'

_publ_section_title
;
 A trisulfide-linked glycoprotein.
;
_journal_issue 30
_journal_name_full 'Chemical communications (Cambridge, England)'
_journal_page_first 3145
_journal_page_last 3147
_journal_paper_doi 10.1039/b706682a
_journal_year 2007
_chemical_absolute_configuration rmad
_chemical_formula_moiety 'C15 H22 O11 S3'
_chemical_formula_sum 'C15 H22 O11 S3'
_chemical_formula_weight 474.51
_chemical_name_systematic
;
?
;
_space_group_IT_number 4
_symmetry_cell_setting monoclinic
_symmetry_space_group_name_Hall 'P 2yb'
_symmetry_space_group_name_H-M 'P 1 21 1'
_atom_sites_solution_hydrogens geom
_atom_sites_solution_primary direct
_atom_sites_solution_secondary difmap
_audit_creation_method SHELXL-97
_cell_angle_alpha 90.00
_cell_angle_beta 105.45(3)
_cell_angle_gamma 90.00
_cell_formula_units_Z 2
_cell_length_a 5.6609(6)
_cell_length_b 20.850(2)
_cell_length_c 9.2785(10)
_cell_measurement_reflns_used 987
_cell_measurement_temperature 120(2)
_cell_measurement_theta_max 26
_cell_measurement_theta_min 12
_cell_volume 1055.6(2)
_computing_cell_refinement 'SMART version 5.060 (Bruker, 1999)'
_computing_data_collection 'SMART version 5.060 (Bruker, 1999)'
_computing_data_reduction 'SAINT version 6.02A (Bruker, 2001)'
_computing_molecular_graphics 'SHELXTL version 6.14 (Bruker, 2003)'
_computing_publication_material 'SHELXTL version 6.14 (Bruker, 2003)'
_computing_structure_refinement 'SHELXL-97 (Sheldrick, 1997)'
_computing_structure_solution 'SHELXS-97 (Sheldrick, 1990)'
_diffrn_ambient_temperature 120(2)
_diffrn_detector_area_resol_mean 8
_diffrn_measured_fraction_theta_full 0.991
_diffrn_measured_fraction_theta_max 0.991
_diffrn_measurement_device_type 'Siemens SMART 1K CCD area detector'
_diffrn_measurement_method '\w scans'
_diffrn_radiation_monochromator graphite
_diffrn_radiation_source 'fine-focus sealed tube'
_diffrn_radiation_type MoK\a
_diffrn_radiation_wavelength 0.71073
_diffrn_reflns_av_R_equivalents 0.0188
_diffrn_reflns_av_sigmaI/netI 0.0213
_diffrn_reflns_limit_h_max 7
_diffrn_reflns_limit_h_min -7
_diffrn_reflns_limit_k_max 28
_diffrn_reflns_limit_k_min -28
_diffrn_reflns_limit_l_max 12
_diffrn_reflns_limit_l_min -12
_diffrn_reflns_number 11166
_diffrn_reflns_theta_full 29.09
_diffrn_reflns_theta_max 29.09
_diffrn_reflns_theta_min 1.95
_diffrn_standards_number 0
_exptl_absorpt_coefficient_mu 0.405
_exptl_absorpt_correction_T_max 0.8944
_exptl_absorpt_correction_T_min 0.7441
_exptl_absorpt_correction_type multi-scan
_exptl_absorpt_process_details 'SADABS (G.M.Sheldrick, 1998), R(int)=0.042 before correction'
_exptl_crystal_colour colourless
_exptl_crystal_density_diffrn 1.493
_exptl_crystal_density_method 'not measured'
_exptl_crystal_description wedge
_exptl_crystal_F_000 496
_exptl_crystal_size_max 0.60
_exptl_crystal_size_mid 0.35
_exptl_crystal_size_min 0.25
_refine_diff_density_max 0.283
_refine_diff_density_min -0.202
_refine_diff_density_rms 0.046
_refine_ls_abs_structure_details 'Flack H D (1983), Acta Cryst. A39, 876-881'
_refine_ls_abs_structure_Flack -0.07(4)
_refine_ls_extinction_method none
_refine_ls_goodness_of_fit_ref 1.046
_refine_ls_hydrogen_treatment constr
_refine_ls_matrix_type full
_refine_ls_number_parameters 272
_refine_ls_number_reflns 5291
_refine_ls_number_restraints 1
_refine_ls_restrained_S_all 1.045
_refine_ls_R_factor_all 0.0287
_refine_ls_R_factor_gt 0.0275
_refine_ls_shift/su_max 0.001
_refine_ls_shift/su_mean 0.000
_refine_ls_structure_factor_coef Fsqd
_refine_ls_weighting_details 'calc w=1/[\s^2^(Fo^2^)+(0.0427P)^2^+0.1885P] where P=(Fo^2^+2Fc^2^)/3'
_refine_ls_weighting_scheme calc
_refine_ls_wR_factor_gt 0.0693
_refine_ls_wR_factor_ref 0.0701
_reflns_Friedel_coverage 0.83
_reflns_number_gt 5119
_reflns_number_total 5291
_reflns_threshold_expression I>2\s(I)
_cod_data_source_file b706682a.txt
_cod_data_source_block (4)
_cod_depositor_comments
;
The following automatic conversions were performed:
'_symmetry_cell_setting' value 'Monoclinic' changed to 'monoclinic'
according to '/home/saulius/struct/CIF-dictionaries/cif_core.dic'
dictionary named 'cif_core.dic' version 2.4.1 from 2010-06-29.

Automatic conversion script
Id: cif_fix_enum 1527 2010-12-29 10:47:43Z saulius 
;
_cod_original_sg_symbol_H-M 'P 21'
_cod_database_code 7102060

loop_
_symmetry_equiv_pos_as_xyz
'x, y, z'
'-x, y+1/2, -z'

loop_
_atom_site_label
_atom_site_type_symbol
_atom_site_fract_x
_atom_site_fract_y
_atom_site_fract_z
_atom_site_U_iso_or_equiv
_atom_site_adp_type
_atom_site_occupancy
_atom_site_symmetry_multiplicity
_atom_site_calc_flag
_atom_site_refinement_flags
S1 S 0.51131(7) 0.199262(19) 0.59061(4) 0.01954(8) Uani 1 1 d .
S2 S 0.12989(8) 0.09608(2) 0.65080(5) 0.02264(9) Uani 1 1 d .
S3 S 0.17829(8) 0.16173(2) 0.48987(4) 0.02343(9) Uani 1 1 d .
O1 O 0.3072(2) 0.31251(6) 0.55824(12) 0.0188(2) Uani 1 1 d .
O2 O 0.7356(2) 0.25950(6) 0.90190(12) 0.0186(2) Uani 1 1 d .
O3 O 0.8359(2) 0.39773(6) 0.89019(12) 0.0182(2) Uani 1 1 d .
O4 O 0.3772(2) 0.46668(6) 0.74485(13) 0.0199(2) Uani 1 1 d .
O6 O -0.1535(2) 0.37404(6) 0.42078(13) 0.0230(2) Uani 1 1 d .
O11 O 0.1617(3) 0.12765(8) 0.79233(17) 0.0389(4) Uani 1 1 d .
O12 O -0.1032(2) 0.06699(7) 0.57990(18) 0.0333(3) Uani 1 1 d .
O20 O 1.1344(2) 0.27922(7) 0.91889(13) 0.0239(2) Uani 1 1 d .
O30 O 0.6883(2) 0.44831(7) 1.06209(14) 0.0278(3) Uani 1 1 d .
O40 O 0.6935(3) 0.52119(7) 0.69931(17) 0.0342(3) Uani 1 1 d .
O60 O -0.0152(2) 0.33375(7) 0.23203(14) 0.0280(3) Uani 1 1 d .
C1 C 0.4238(3) 0.27070(7) 0.67608(16) 0.0158(3) Uani 1 1 d .
H1 H 0.3093 0.2592 0.7371 0.019 Uiso 1 1 d R
C2 C 0.6570(3) 0.30119(7) 0.77514(16) 0.0157(3) Uani 1 1 d .
H2 H 0.7857 0.3037 0.7199 0.019 Uiso 1 1 d R
C3 C 0.6022(3) 0.36800(8) 0.82529(16) 0.0164(3) Uani 1 1 d .
H3 H 0.5081 0.3645 0.9018 0.020 Uiso 1 1 d R
C4 C 0.4583(3) 0.40779(8) 0.69325(17) 0.0169(3) Uani 1 1 d .
H4 H 0.5611 0.4169 0.6235 0.020 Uiso 1 1 d R
C5 C 0.2288(3) 0.37077(8) 0.61262(17) 0.0171(3) Uani 1 1 d .
H5 H 0.1288 0.3608 0.6835 0.021 Uiso 1 1 d R
C6 C 0.0758(3) 0.40702(9) 0.47955(19) 0.0236(3) Uani 1 1 d .
H61 H 0.0445 0.4509 0.5099 0.031 Uiso 1 1 d R
H62 H 0.1649 0.4102 0.4017 0.031 Uiso 1 1 d R
C10 C 0.3661(3) 0.03996(9) 0.6660(2) 0.0268(4) Uani 1 1 d .
H101 H 0.5250 0.0616 0.7003 0.039(4) Uiso 1 1 d R
H102 H 0.3523 0.0203 0.5682 0.039(4) Uiso 1 1 d R
H103 H 0.3532 0.0067 0.7380 0.039(4) Uiso 1 1 d R
C20 C 0.9803(3) 0.25067(8) 0.96106(18) 0.0195(3) Uani 1 1 d .
C21 C 1.0271(3) 0.20009(10) 1.07924(19) 0.0271(3) Uani 1 1 d .
H211 H 1.0388 0.1582 1.0339 0.063(5) Uiso 1 1 d R
H212 H 0.8921 0.1995 1.1269 0.063(5) Uiso 1 1 d R
H213 H 1.1810 0.2094 1.1545 0.063(5) Uiso 1 1 d R
C30 C 0.8553(3) 0.43716(8) 1.00866(18) 0.0205(3) Uani 1 1 d .
C31 C 1.1071(3) 0.46463(11) 1.0594(2) 0.0313(4) Uani 1 1 d .
H311 H 1.1110 0.4977 1.1351 0.069(6) Uiso 1 1 d R
H312 H 1.1520 0.4838 0.9739 0.069(6) Uiso 1 1 d R
H313 H 1.2237 0.4305 1.1024 0.069(6) Uiso 1 1 d R
C40 C 0.5099(3) 0.52035(9) 0.74058(19) 0.0242(3) Uani 1 1 d .
C41 C 0.3977(4) 0.57709(9) 0.7974(2) 0.0344(4) Uani 1 1 d .
H411 H 0.4631 0.5801 0.9062 0.052(5) Uiso 1 1 d R
H412 H 0.2194 0.5718 0.7725 0.052(5) Uiso 1 1 d R
H413 H 0.4374 0.6163 0.7507 0.052(5) Uiso 1 1 d R
C60 C -0.1727(3) 0.33751(8) 0.29660(17) 0.0209(3) Uani 1 1 d .
C61 C -0.4138(3) 0.30356(11) 0.2527(2) 0.0315(4) Uani 1 1 d .
H611 H -0.4477 0.2896 0.1483 0.067(6) Uiso 1 1 d R
H612 H -0.5436 0.3327 0.2638 0.067(6) Uiso 1 1 d R
H613 H -0.4084 0.2661 0.3172 0.067(6) Uiso 1 1 d R

loop_
_atom_site_aniso_label
_atom_site_aniso_U_11
_atom_site_aniso_U_22
_atom_site_aniso_U_33
_atom_site_aniso_U_23
_atom_site_aniso_U_13
_atom_site_aniso_U_12
S1 0.02243(17) 0.01496(17) 0.02224(17) -0.00232(15) 0.00770(13) -0.00005(14)
S2 0.02502(19) 0.01821(19) 0.02644(19) -0.00285(16) 0.00992(15) -0.00266(15)
S3 0.0288(2) 0.01582(18) 0.02109(17) -0.00056(15) -0.00133(14) -0.00181(15)
O1 0.0225(5) 0.0150(5) 0.0170(5) -0.0011(4) 0.0020(4) 0.0006(4)
O2 0.0182(5) 0.0195(6) 0.0180(5) 0.0029(4) 0.0044(4) 0.0000(4)
O3 0.0154(5) 0.0206(6) 0.0182(5) -0.0041(4) 0.0037(4) -0.0037(4)
O4 0.0238(5) 0.0136(5) 0.0222(5) -0.0024(4) 0.0061(4) -0.0004(4)
O6 0.0194(5) 0.0259(6) 0.0208(5) -0.0035(5) 0.0003(4) 0.0021(5)
O11 0.0566(10) 0.0341(8) 0.0322(7) -0.0089(6) 0.0227(7) -0.0076(7)
O12 0.0251(6) 0.0234(7) 0.0526(9) -0.0061(6) 0.0127(6) -0.0034(5)
O20 0.0193(5) 0.0303(7) 0.0225(6) -0.0003(5) 0.0063(4) 0.0015(5)
O30 0.0229(6) 0.0336(7) 0.0268(6) -0.0118(5) 0.0062(5) -0.0016(5)
O40 0.0382(8) 0.0245(7) 0.0424(8) 0.0021(6) 0.0149(6) -0.0086(6)
O60 0.0230(6) 0.0361(8) 0.0255(6) -0.0015(5) 0.0076(5) -0.0017(5)
C1 0.0178(6) 0.0133(7) 0.0166(6) -0.0017(6) 0.0048(5) -0.0005(5)
C2 0.0154(6) 0.0157(7) 0.0158(6) -0.0001(5) 0.0038(5) -0.0013(5)
C3 0.0152(6) 0.0172(7) 0.0161(6) -0.0010(5) 0.0029(5) -0.0035(5)
C4 0.0186(7) 0.0146(7) 0.0175(6) -0.0016(6) 0.0049(5) -0.0020(5)
C5 0.0183(7) 0.0149(7) 0.0172(6) -0.0016(6) 0.0032(5) -0.0002(5)
C6 0.0246(8) 0.0174(8) 0.0239(7) 0.0017(6) -0.0020(6) -0.0011(6)
C10 0.0251(8) 0.0247(9) 0.0308(9) 0.0094(7) 0.0076(7) 0.0034(7)
C20 0.0201(7) 0.0201(8) 0.0172(7) -0.0021(6) 0.0031(6) 0.0027(6)
C21 0.0285(8) 0.0269(8) 0.0234(7) 0.0038(7) 0.0023(6) 0.0062(7)
C30 0.0212(7) 0.0200(8) 0.0187(7) -0.0029(6) 0.0027(6) -0.0037(6)
C31 0.0234(8) 0.0396(11) 0.0301(9) -0.0113(8) 0.0057(7) -0.0129(8)
C40 0.0326(9) 0.0158(7) 0.0210(7) 0.0017(6) 0.0018(6) -0.0036(7)
C41 0.0470(11) 0.0159(8) 0.0380(10) -0.0048(8) 0.0073(9) 0.0000(8)
C60 0.0219(7) 0.0211(8) 0.0175(7) 0.0020(6) 0.0017(6) 0.0004(6)
C61 0.0241(8) 0.0467(12) 0.0231(8) -0.0066(8) 0.0052(7) -0.0095(8)

loop_
_atom_type_symbol
_atom_type_description
_atom_type_scat_dispersion_real
_atom_type_scat_dispersion_imag
_atom_type_scat_source
C C 0.0033 0.0016 'International Tables Vol C Tables 4.2.6.8 and 6.1.1.4'
H H 0.0000 0.0000 'International Tables Vol C Tables 4.2.6.8 and 6.1.1.4'
O O 0.0106 0.0060 'International Tables Vol C Tables 4.2.6.8 and 6.1.1.4'
S S 0.1246 0.1234 'International Tables Vol C Tables 4.2.6.8 and 6.1.1.4'

loop_
_geom_angle_atom_site_label_1
_geom_angle_atom_site_label_2
_geom_angle_atom_site_label_3
_geom_angle
C1 S1 S3 100.94(5)
O11 S2 O12 119.10(9)
O11 S2 C10 108.95(10)
O12 S2 C10 109.98(9)
O11 S2 S3 110.09(7)
O12 S2 S3 103.12(7)
C10 S2 S3 104.55(7)
S1 S3 S2 101.87(3)
C1 O1 C5 112.02(11)
C20 O2 C2 118.22(13)
C30 O3 C3 117.90(12)
C40 O4 C4 117.86(13)
C60 O6 C6 116.59(14)
O1 C1 C2 110.96(12)
O1 C1 S1 107.02(10)
C2 C1 S1 108.09(10)
O1 C1 H1 110.2
C2 C1 H1 110.2
S1 C1 H1 110.2
O2 C2 C3 110.29(12)
O2 C2 C1 105.66(12)
C3 C2 C1 110.42(12)
O2 C2 H2 110.1
C3 C2 H2 110.1
C1 C2 H2 110.2
O3 C3 C4 109.68(13)
O3 C3 C2 106.36(12)
C4 C3 C2 111.12(12)
O3 C3 H3 109.9
C4 C3 H3 109.9
C2 C3 H3 109.9
O4 C4 C3 110.32(12)
O4 C4 C5 106.84(12)
C3 C4 C5 108.79(12)
O4 C4 H4 110.3
C3 C4 H4 110.3
C5 C4 H4 110.3
O1 C5 C6 107.53(13)
O1 C5 C4 107.39(12)
C6 C5 C4 112.10(14)
O1 C5 H5 109.9
C6 C5 H5 109.9
C4 C5 H5 109.9
O6 C6 C5 109.47(14)
O6 C6 H61 109.8
C5 C6 H61 109.8
O6 C6 H62 109.8
C5 C6 H62 109.8
H61 C6 H62 108.2
S2 C10 H101 109.5
S2 C10 H102 109.5
H101 C10 H102 109.5
S2 C10 H103 109.5
H101 C10 H103 109.5
H102 C10 H103 109.5
O20 C20 O2 123.39(15)
O20 C20 C21 125.83(15)
O2 C20 C21 110.74(14)
C20 C21 H211 109.5
C20 C21 H212 109.5
H211 C21 H212 109.5
C20 C21 H213 109.5
H211 C21 H213 109.5
H212 C21 H213 109.5
O30 C30 O3 123.38(15)
O30 C30 C31 125.92(16)
O3 C30 C31 110.69(15)
C30 C31 H311 109.5
C30 C31 H312 109.5
H311 C31 H312 109.5
C30 C31 H313 109.5
H311 C31 H313 109.5
H312 C31 H313 109.5
O40 C40 O4 123.77(17)
O40 C40 C41 125.71(18)
O4 C40 C41 110.51(16)
C40 C41 H411 109.5
C40 C41 H412 109.5
H411 C41 H412 109.5
C40 C41 H413 109.5
H411 C41 H413 109.5
H412 C41 H413 109.5
O60 C60 O6 123.80(16)
O60 C60 C61 125.31(16)
O6 C60 C61 110.89(14)
C60 C61 H611 109.5
C60 C61 H612 109.5
H611 C61 H612 109.5
C60 C61 H613 109.5
H611 C61 H613 109.5
H612 C61 H613 109.5

loop_
_geom_bond_atom_site_label_1
_geom_bond_atom_site_label_2
_geom_bond_distance
S1 C1 1.8170(15)
S1 S3 2.0252(7)
S2 O11 1.4367(15)
S2 O12 1.4421(14)
S2 C10 1.7542(19)
S2 S3 2.0967(6)
O1 C1 1.4165(19)
O1 C5 1.4306(19)
O2 C20 1.3598(19)
O2 C2 1.4346(19)
O3 C30 1.354(2)
O3 C3 1.4396(18)
O4 C40 1.354(2)
O4 C4 1.4370(19)
O6 C60 1.361(2)
O6 C6 1.442(2)
O20 C20 1.204(2)
O30 C30 1.201(2)
O40 C40 1.199(2)
O60 C60 1.202(2)
C1 C2 1.531(2)
C1 H1 0.9972
C2 C3 1.527(2)
C2 H2 0.9972
C3 C4 1.523(2)
C3 H3 0.9972
C4 C5 1.525(2)
C4 H4 0.9972
C5 C6 1.509(2)
C5 H5 0.9972
C6 H61 0.9874
C6 H62 0.9872
C10 H101 0.9800
C10 H102 0.9800
C10 H103 0.9800
C20 C21 1.493(2)
C21 H211 0.9800
C21 H212 0.9800
C21 H213 0.9800
C30 C31 1.491(2)
C31 H311 0.9800
C31 H312 0.9800
C31 H313 0.9800
C40 C41 1.503(3)
C41 H411 0.9800
C41 H412 0.9800
C41 H413 0.9800
C60 C61 1.495(2)
C61 H611 0.9800
C61 H612 0.9800
C61 H613 0.9800

loop_
_geom_torsion_atom_site_label_1
_geom_torsion_atom_site_label_2
_geom_torsion_atom_site_label_3
_geom_torsion_atom_site_label_4
_geom_torsion
C1 S1 S3 S2 -94.94(5)
O11 S2 S3 S1 53.69(8)
O12 S2 S3 S1 -178.22(6)
C10 S2 S3 S1 -63.20(7)
C5 O1 C1 C2 -62.53(15)
C5 O1 C1 S1 179.75(10)
S3 S1 C1 O1 -67.51(10)
S3 S1 C1 C2 172.91(9)
C20 O2 C2 C3 -97.26(15)
C20 O2 C2 C1 143.40(13)
O1 C1 C2 O2 170.99(12)
S1 C1 C2 O2 -71.95(13)
O1 C1 C2 C3 51.74(16)
S1 C1 C2 C3 168.80(10)
C30 O3 C3 C4 95.18(16)
C30 O3 C3 C2 -144.57(13)
O2 C2 C3 O3 75.25(14)
C1 C2 C3 O3 -168.35(12)
O2 C2 C3 C4 -165.44(12)
C1 C2 C3 C4 -49.04(16)
C40 O4 C4 C3 98.97(15)
C40 O4 C4 C5 -142.93(13)
O3 C3 C4 O4 -71.20(15)
C2 C3 C4 O4 171.49(12)
O3 C3 C4 C5 171.91(12)
C2 C3 C4 C5 54.60(16)
C1 O1 C5 C6 -171.79(13)
C1 O1 C5 C4 67.39(15)
O4 C4 C5 O1 178.95(12)
C3 C4 C5 O1 -61.96(15)
O4 C4 C5 C6 61.05(16)
C3 C4 C5 C6 -179.86(14)
C60 O6 C6 C5 -101.09(16)
O1 C5 C6 O6 70.10(16)
C4 C5 C6 O6 -172.09(13)
C2 O2 C20 O20 5.0(2)
C2 O2 C20 C21 -173.10(14)
C3 O3 C30 O30 0.2(2)
C3 O3 C30 C31 -178.86(14)
C4 O4 C40 O40 -1.6(2)
C4 O4 C40 C41 179.60(14)
C6 O6 C60 O60 -3.1(2)
C6 O6 C60 C61 177.07(15)

loop_
_cod_related_entry_id
_cod_related_entry_database
_cod_related_entry_code
1 ChemSpider 21198022
